data_7709361
loop_
_publ_author_name
'Shi, Yu'
'Zhou, Tong'
'Di, Jia-Qi'
'Wang, Wenhui'
'Ma, Li'
'Zhang, Heng'
'Gao, Yuanzhe'

_publ_section_title
;
 Three Si-substituted polyoxovanadates as efficient catalysts for
 Knoevenagel condensation and selective oxidation of styrene to
 benzaldehyde.
;
_journal_issue 8
_journal_name_full 'Dalton transactions (Cambridge, England : 2003)'
_journal_page_first 3304
_journal_page_last 3313
_journal_paper_doi 10.1039/d1dt03862a
_journal_volume 51
_journal_year 2022
_chemical_formula_moiety 'C24 H76 Co4 N16 O46 Si4 V16 H2O 10H2O'
_chemical_formula_sum 'C24 H98 Co4 N16 O57 Si4 V16'
_chemical_formula_weight 2686.30
_space_group_crystal_system triclinic
_space_group_IT_number 2
_space_group_name_Hall '-P 1'
_space_group_name_H-M_alt 'P -1'
_atom_sites_solution_hydrogens geom
_audit_creation_method SHELXL-2018/3
_audit_update_record
;
2022-01-21 deposited with the CCDC.	2022-01-24 downloaded from the CCDC.
;
_cell_angle_alpha 69.796(2)
_cell_angle_beta 64.329(2)
_cell_angle_gamma 81.152(2)
_cell_formula_units_Z 1
_cell_length_a 12.8549(13)
_cell_length_b 13.2678(13)
_cell_length_c 14.8024(14)
_cell_measurement_reflns_used 13452
_cell_measurement_temperature 296(2)
_cell_measurement_theta_max 1.607
_cell_measurement_theta_min 28.320
_cell_volume 2135.4(4)
_computing_structure_refinement 'SHELXL-2018/3 (Sheldrick, 2018)'
_diffrn_ambient_temperature 296(2)
_diffrn_measured_fraction_theta_full 0.991
_diffrn_measured_fraction_theta_max 0.917
_diffrn_measurement_device_type 'CCD area detector'
_diffrn_radiation_type MoK\a
_diffrn_radiation_wavelength 0.71073
_diffrn_reflns_av_R_equivalents 0.0235
_diffrn_reflns_av_unetI/netI 0.0586
_diffrn_reflns_Laue_measured_fraction_full 0.991
_diffrn_reflns_Laue_measured_fraction_max 0.917
_diffrn_reflns_limit_h_max 16
_diffrn_reflns_limit_h_min -15
_diffrn_reflns_limit_k_max 17
_diffrn_reflns_limit_k_min -17
_diffrn_reflns_limit_l_max 19
_diffrn_reflns_limit_l_min -9
_diffrn_reflns_number 13452
_diffrn_reflns_point_group_measured_fraction_full 0.991
_diffrn_reflns_point_group_measured_fraction_max 0.917
_diffrn_reflns_theta_full 25.242
_diffrn_reflns_theta_max 28.320
_diffrn_reflns_theta_min 1.607
_exptl_absorpt_coefficient_mu 2.575
_exptl_absorpt_correction_T_max 0.9257
_exptl_absorpt_correction_T_min 0.8308
_exptl_absorpt_correction_type multi-scan
_exptl_absorpt_process_details 'SADABS (Bruker, 2009)'
_exptl_crystal_colour brown
_exptl_crystal_density_diffrn 2.089
_exptl_crystal_description strip
_exptl_crystal_F_000 1342
_exptl_crystal_size_max 0.160
_exptl_crystal_size_mid 0.060
_exptl_crystal_size_min 0.030
_refine_diff_density_max 1.250
_refine_diff_density_min -0.958
_refine_diff_density_rms 0.118
_refine_ls_extinction_method none
_refine_ls_goodness_of_fit_ref 1.069
_refine_ls_hydrogen_treatment constr
_refine_ls_matrix_type full
_refine_ls_number_parameters 502
_refine_ls_number_reflns 9772
_refine_ls_number_restraints 3
_refine_ls_restrained_S_all 1.069
_refine_ls_R_factor_all 0.0704
_refine_ls_R_factor_gt 0.0463
_refine_ls_shift/su_max 0.001
_refine_ls_shift/su_mean 0.000
_refine_ls_structure_factor_coef Fsqd
_refine_ls_weighting_details 'w=1/[\s^2^(Fo^2^)+(0.0603P)^2^+0.4590P] where P=(Fo^2^+2Fc^2^)/3'
_refine_ls_weighting_scheme calc
_refine_ls_wR_factor_gt 0.1181
_refine_ls_wR_factor_ref 0.1313
_reflns_Friedel_coverage 0.000
_reflns_number_gt 6908
_reflns_number_total 9772
_reflns_threshold_expression 'I > 2\s(I)'
_cod_data_source_file d1dt03862a2.cif
_cod_data_source_block 3
_cod_depositor_comments 'Adding full bibliography for 7709360--7709362.cif.'
_cod_database_code 7709361
_shelx_shelxl_version_number 2018/3
_shelx_space_group_comment
;
The symmetry employed for this shelxl refinement is uniquely defined
by the following loop, which should always be used as a source of
symmetry information in preference to the above space-group names.
They are only intended as comments.
;
_shelx_estimated_absorpt_t_min 0.683
_shelx_estimated_absorpt_t_max 0.927

loop_
_space_group_symop_operation_xyz
'x, y, z'
'-x, -y, -z'

loop_
_atom_site_label
_atom_site_type_symbol
_atom_site_fract_x
_atom_site_fract_y
_atom_site_fract_z
_atom_site_U_iso_or_equiv
_atom_site_adp_type
_atom_site_occupancy
_atom_site_site_symmetry_order
_atom_site_calc_flag
_atom_site_refinement_flags_posn
_atom_site_refinement_flags_adp
_atom_site_refinement_flags_occupancy
_atom_site_disorder_assembly
_atom_site_disorder_group
C1 C -0.3122(6) 0.5618(5) 1.0398(5) 0.067(2) Uani 1 1 d . . . . .
H1A H -0.339774 0.558459 1.113026 0.081 Uiso 1 1 calc R U . . .
H1B H -0.363233 0.519195 1.034771 0.081 Uiso 1 1 calc R U . . .
C2 C -0.3124(6) 0.6780(6) 0.9713(6) 0.072(2) Uani 1 1 d . . . . .
H2A H -0.391556 0.702396 0.986500 0.087 Uiso 1 1 calc R U . . .
H2B H -0.276031 0.722813 0.989055 0.087 Uiso 1 1 calc R U . . .
C3 C -0.3200(6) 0.6706(6) 0.8071(6) 0.078(2) Uani 1 1 d . . . . .
H3A H -0.290423 0.714548 0.733583 0.093 Uiso 1 1 calc R U . . .
H3B H -0.399371 0.692090 0.841307 0.093 Uiso 1 1 calc R U . . .
C4 C -0.3173(5) 0.5542(5) 0.8136(5) 0.0613(18) Uani 1 1 d . . . . .
H4A H -0.360327 0.511423 0.886020 0.074 Uiso 1 1 calc R U . . .
H4B H -0.353497 0.546800 0.770785 0.074 Uiso 1 1 calc R U . . .
C5 C -0.1368(7) 0.5474(6) 0.6597(5) 0.071(2) Uani 1 1 d . . . . .
H5A H -0.173463 0.611509 0.629610 0.085 Uiso 1 1 calc R U . . .
H5B H -0.144160 0.490874 0.635323 0.085 Uiso 1 1 calc R U . . .
C6 C -0.0105(7) 0.5696(6) 0.6212(5) 0.077(2) Uani 1 1 d . . . . .
H6A H 0.030045 0.503408 0.640739 0.092 Uiso 1 1 calc R U . . .
H6B H 0.023855 0.600279 0.544912 0.092 Uiso 1 1 calc R U . . .
C7 C -0.5980(7) -0.0858(6) 1.4312(5) 0.073(2) Uani 1 1 d . U . . .
H7A H -0.616178 -0.128586 1.504066 0.087 Uiso 1 1 calc R U . . .
H7B H -0.528912 -0.045216 1.406329 0.087 Uiso 1 1 calc R U . . .
C8 C -0.6888(12) -0.0130(10) 1.4282(8) 0.177(7) Uani 1 1 d . U . . .
H8A H -0.679012 0.047445 1.446327 0.213 Uiso 1 1 calc R U . . .
H8B H -0.760636 -0.047925 1.482120 0.213 Uiso 1 1 calc R U . . .
C9 C -0.6286(7) -0.2642(6) 1.4273(5) 0.073(2) Uani 1 1 d . . . . .
H9A H -0.637427 -0.286094 1.499852 0.088 Uiso 1 1 calc R U . . .
H9B H -0.580137 -0.316842 1.395201 0.088 Uiso 1 1 calc R U . . .
C10 C -0.7455(6) -0.2608(6) 1.4253(5) 0.078(2) Uani 1 1 d . . . . .
H10A H -0.773951 -0.333485 1.451261 0.093 Uiso 1 1 calc R U . . .
H10B H -0.799381 -0.221963 1.471718 0.093 Uiso 1 1 calc R U . . .
C11 C -0.7095(5) -0.2798(5) 1.2512(5) 0.0569(16) Uani 1 1 d . . . . .
H11A H -0.749614 -0.255405 1.204916 0.068 Uiso 1 1 calc R U . . .
H11B H -0.735685 -0.351983 1.296731 0.068 Uiso 1 1 calc R U . . .
C12 C -0.5826(5) -0.2826(4) 1.1859(5) 0.0564(16) Uani 1 1 d . . . . .
H12A H -0.543921 -0.324613 1.230650 0.068 Uiso 1 1 calc R U . . .
H12B H -0.568393 -0.316770 1.133261 0.068 Uiso 1 1 calc R U . . .
N1 N -0.1955(4) 0.5191(4) 1.0041(3) 0.0480(12) Uani 1 1 d . . . . .
H1C H -0.198136 0.447767 1.023572 0.058 Uiso 1 1 calc R U . . .
H1D H -0.157340 0.536236 1.034516 0.058 Uiso 1 1 calc R U . . .
N2 N -0.2510(4) 0.6906(4) 0.8576(4) 0.0590(14) Uani 1 1 d . . . . .
H2 H -0.221163 0.764033 0.820563 0.071 Uiso 1 1 calc R U . . .
N3 N -0.1967(4) 0.5149(4) 0.7758(4) 0.0499(12) Uani 1 1 d . . . . .
H3 H -0.196274 0.436364 0.804166 0.060 Uiso 1 1 calc R U . . .
N4 N -0.0016(5) 0.6459(4) 0.6705(3) 0.0548(13) Uani 1 1 d . . . . .
H4C H -0.027783 0.710425 0.644150 0.066 Uiso 1 1 calc R U . . .
H4D H 0.071407 0.652139 0.658807 0.066 Uiso 1 1 calc R U . . .
N5 N -0.5724(4) -0.1579(4) 1.3697(3) 0.0462(12) Uani 1 1 d . . . . .
H5 H -0.488735 -0.170063 1.341436 0.055 Uiso 1 1 calc R U . . .
N6 N -0.6993(5) 0.0279(4) 1.3274(4) 0.0658(16) Uani 1 1 d . U . . .
H6C H -0.666510 0.092273 1.291570 0.079 Uiso 1 1 calc R U . . .
H6D H -0.773520 0.035145 1.338823 0.079 Uiso 1 1 calc R U . . .
N7 N -0.7398(4) -0.2080(4) 1.3170(4) 0.0447(11) Uani 1 1 d . . . . .
H7 H -0.815892 -0.176745 1.323440 0.054 Uiso 1 1 calc R U . . .
N8 N -0.5358(4) -0.1733(3) 1.1335(4) 0.0434(11) Uani 1 1 d . . . . .
H8C H -0.547808 -0.143559 1.074914 0.052 Uiso 1 1 calc R U . . .
H8D H -0.460106 -0.175550 1.115619 0.052 Uiso 1 1 calc R U . . .
O1 O 0.000000 0.000000 1.000000 0.166(5) Uani 1 2 d S . P . .
O2 O 0.0176(3) 0.4575(2) 0.8356(3) 0.0339(8) Uani 1 1 d . . . . .
O3 O -0.4690(3) 0.0172(3) 1.1605(3) 0.0336(8) Uani 1 1 d . . . . .
O4 O 0.3411(3) 0.2985(3) 0.7742(3) 0.0382(8) Uani 1 1 d . . . . .
O5 O -0.3168(3) 0.3211(3) 0.9918(3) 0.0392(9) Uani 1 1 d . . . . .
O6 O -0.3325(3) -0.1827(3) 1.4368(3) 0.0492(10) Uani 1 1 d . . . . .
O7 O -0.0085(3) -0.2927(3) 1.3647(3) 0.0439(9) Uani 1 1 d . . . . .
O8 O 0.1156(3) 0.2689(2) 0.9482(2) 0.0265(7) Uani 1 1 d . . . . .
O9 O -0.1028(3) 0.2760(2) 1.0240(2) 0.0276(7) Uani 1 1 d . . . . .
O10 O 0.0959(3) 0.1138(2) 1.1304(2) 0.0310(7) Uani 1 1 d . . . . .
O11 O -0.1183(3) 0.1337(2) 1.2143(2) 0.0301(7) Uani 1 1 d . . . . .
O12 O -0.2775(3) 0.1296(2) 1.1455(2) 0.0287(7) Uani 1 1 d . . . . .
O13 O -0.2577(3) 0.1032(2) 0.9784(2) 0.0296(7) Uani 1 1 d . . . . .
O14 O 0.0905(3) -0.0901(2) 1.2064(2) 0.0295(7) Uani 1 1 d . . . . .
O15 O -0.1259(3) -0.0948(2) 1.2978(2) 0.0305(7) Uani 1 1 d . . . . .
O16 O 0.0969(3) -0.2677(2) 1.1453(2) 0.0267(7) Uani 1 1 d . . . . .
O17 O -0.1216(3) -0.2585(2) 1.2225(2) 0.0267(7) Uani 1 1 d . . . . .
O18 O -0.6910(3) 0.0115(3) 1.1328(3) 0.0365(8) Uani 1 1 d . . . . .
O19 O -0.2877(3) -0.0981(2) 1.2310(2) 0.0295(7) Uani 1 1 d . . . . .
O20 O -0.3111(3) 0.0266(3) 1.3413(2) 0.0334(8) Uani 1 1 d . . . . .
O21 O -0.0040(3) 0.0240(3) 1.3608(3) 0.0480(10) Uani 1 1 d . . . . .
O22 O 0.0104(3) 0.3294(3) 1.1344(3) 0.0380(8) Uani 1 1 d . . . . .
O23 O -0.3166(3) 0.2413(3) 1.2781(3) 0.0471(10) Uani 1 1 d . . . . .
O24 O -0.2662(3) -0.0978(2) 1.0557(2) 0.0273(7) Uani 1 1 d . . . . .
Si1 Si -0.26332(11) -0.09030(11) 1.32773(10) 0.0296(3) Uani 1 1 d . . . . .
Si2 Si -0.25566(12) 0.13634(11) 1.24359(10) 0.0311(3) Uani 1 1 d . . . . .
V1 V -0.33013(6) 0.01236(6) 1.12052(6) 0.02445(17) Uani 1 1 d . . . . .
V2 V -0.22075(7) 0.23002(6) 0.99583(6) 0.02629(18) Uani 1 1 d . . . . .
V3 V 0.01210(7) 0.32502(6) 0.88076(6) 0.02540(18) Uani 1 1 d . . . . .
V4 V 0.23455(6) 0.21559(6) 0.83819(6) 0.02482(17) Uani 1 1 d . . . . .
V5 V 0.00337(7) 0.23451(6) 1.09159(6) 0.02604(18) Uani 1 1 d . . . . .
V6 V -0.01371(7) 0.01832(6) 1.25807(6) 0.02631(18) Uani 1 1 d . . . . .
V7 V -0.00972(7) -0.21095(6) 1.25629(6) 0.02731(18) Uani 1 1 d . . . . .
V8 V -0.78786(7) 0.00685(6) 1.09106(6) 0.02556(18) Uani 1 1 d . . . . .
Co1 Co -0.10539(6) 0.58085(5) 0.83642(5) 0.03161(16) Uani 1 1 d . . . . .
Co2 Co -0.61795(5) -0.07893(5) 1.23726(5) 0.02835(15) Uani 1 1 d . . . . .

loop_
_atom_site_aniso_label
_atom_site_aniso_U_11
_atom_site_aniso_U_22
_atom_site_aniso_U_33
_atom_site_aniso_U_23
_atom_site_aniso_U_13
_atom_site_aniso_U_12
C1 0.048(4) 0.075(5) 0.066(4) -0.039(4) 0.005(3) -0.012(3)
C2 0.051(4) 0.076(5) 0.108(6) -0.066(5) -0.027(4) 0.022(4)
C3 0.068(5) 0.075(5) 0.109(6) -0.017(5) -0.065(5) 0.012(4)
C4 0.054(4) 0.062(4) 0.078(5) -0.010(4) -0.043(4) -0.007(3)
C5 0.109(6) 0.065(4) 0.059(4) -0.017(4) -0.050(4) -0.015(4)
C6 0.105(7) 0.083(5) 0.052(4) -0.020(4) -0.036(4) -0.013(5)
C7 0.080(5) 0.103(6) 0.054(4) -0.037(4) -0.038(4) 0.008(4)
C8 0.301(16) 0.197(12) 0.135(8) -0.134(9) -0.168(11) 0.153(12)
C9 0.089(5) 0.066(4) 0.054(4) 0.017(3) -0.042(4) -0.017(4)
C10 0.072(5) 0.085(5) 0.051(4) 0.005(4) -0.010(4) -0.044(4)
C11 0.052(4) 0.044(3) 0.081(5) -0.021(3) -0.028(3) -0.011(3)
C12 0.066(4) 0.034(3) 0.079(4) -0.022(3) -0.034(4) -0.005(3)
N1 0.053(3) 0.039(2) 0.046(3) -0.016(2) -0.012(2) -0.003(2)
N2 0.051(3) 0.044(3) 0.087(4) -0.018(3) -0.036(3) 0.001(2)
N3 0.069(3) 0.033(2) 0.061(3) -0.001(2) -0.044(3) -0.014(2)
N4 0.073(4) 0.052(3) 0.038(3) 0.001(2) -0.027(2) -0.020(3)
N5 0.038(3) 0.059(3) 0.039(2) -0.005(2) -0.020(2) -0.004(2)
N6 0.082(4) 0.064(3) 0.053(3) -0.033(3) -0.027(3) 0.025(3)
N7 0.032(2) 0.044(3) 0.051(3) -0.006(2) -0.015(2) -0.011(2)
N8 0.037(3) 0.044(3) 0.055(3) -0.023(2) -0.017(2) -0.001(2)
O1 0.146(10) 0.215(12) 0.175(11) -0.063(10) -0.095(9) -0.013(9)
O2 0.038(2) 0.0212(16) 0.0419(19) -0.0092(14) -0.0154(16) -0.0029(14)
O3 0.0266(17) 0.0337(18) 0.0412(19) -0.0121(15) -0.0131(15) -0.0036(14)
O4 0.0339(19) 0.0372(19) 0.0406(19) -0.0068(16) -0.0132(16) -0.0114(15)
O5 0.035(2) 0.0308(18) 0.049(2) -0.0142(16) -0.0164(16) 0.0071(15)
O6 0.054(2) 0.044(2) 0.0335(19) -0.0021(16) -0.0075(17) -0.0133(19)
O7 0.060(2) 0.041(2) 0.0315(18) -0.0029(16) -0.0250(18) -0.0027(18)
O8 0.0264(17) 0.0244(16) 0.0282(16) -0.0070(13) -0.0112(13) -0.0015(13)
O9 0.0308(17) 0.0239(16) 0.0288(16) -0.0071(13) -0.0128(14) -0.0033(13)
O10 0.0330(18) 0.0281(17) 0.0387(18) -0.0135(14) -0.0194(15) 0.0028(14)
O11 0.0302(18) 0.0307(17) 0.0296(16) -0.0104(14) -0.0110(14) -0.0028(14)
O12 0.0313(18) 0.0271(16) 0.0257(16) -0.0081(13) -0.0083(13) -0.0054(14)
O13 0.0355(19) 0.0244(16) 0.0296(16) -0.0086(13) -0.0126(14) -0.0044(14)
O14 0.0304(18) 0.0324(17) 0.0257(16) -0.0044(13) -0.0134(14) -0.0060(14)
O15 0.0343(18) 0.0306(17) 0.0307(17) -0.0122(14) -0.0144(14) -0.0022(14)
O16 0.0289(17) 0.0247(16) 0.0272(16) -0.0063(13) -0.0127(13) -0.0029(13)
O17 0.0302(17) 0.0256(16) 0.0274(16) -0.0074(13) -0.0144(13) -0.0027(13)
O18 0.038(2) 0.0349(18) 0.047(2) -0.0089(16) -0.0287(17) -0.0035(15)
O19 0.0321(18) 0.0326(17) 0.0276(16) -0.0114(14) -0.0143(14) 0.0004(14)
O20 0.0370(19) 0.0335(18) 0.0308(17) -0.0121(14) -0.0115(15) -0.0056(15)
O21 0.067(3) 0.056(2) 0.0327(19) -0.0176(17) -0.0260(18) -0.005(2)
O22 0.041(2) 0.0354(19) 0.046(2) -0.0202(16) -0.0178(17) -0.0044(16)
O23 0.048(2) 0.042(2) 0.056(2) -0.0293(19) -0.0174(19) 0.0073(18)
O24 0.0339(18) 0.0233(15) 0.0231(15) -0.0049(12) -0.0118(13) -0.0013(13)
Si1 0.0303(7) 0.0337(7) 0.0236(6) -0.0086(5) -0.0080(5) -0.0074(6)
Si2 0.0322(7) 0.0315(7) 0.0318(7) -0.0149(6) -0.0109(6) -0.0008(6)
V1 0.0237(4) 0.0241(4) 0.0263(4) -0.0074(3) -0.0100(3) -0.0043(3)
V2 0.0280(4) 0.0221(4) 0.0305(4) -0.0079(3) -0.0134(3) -0.0010(3)
V3 0.0286(4) 0.0180(4) 0.0307(4) -0.0059(3) -0.0138(3) -0.0024(3)
V4 0.0255(4) 0.0237(4) 0.0257(4) -0.0057(3) -0.0107(3) -0.0052(3)
V5 0.0291(4) 0.0225(4) 0.0321(4) -0.0121(3) -0.0141(3) -0.0018(3)
V6 0.0331(4) 0.0279(4) 0.0220(4) -0.0081(3) -0.0137(3) -0.0032(3)
V7 0.0325(4) 0.0263(4) 0.0251(4) -0.0049(3) -0.0150(3) -0.0031(3)
V8 0.0285(4) 0.0243(4) 0.0288(4) -0.0070(3) -0.0163(3) -0.0024(3)
Co1 0.0380(4) 0.0241(3) 0.0375(4) -0.0088(3) -0.0198(3) -0.0015(3)
Co2 0.0265(3) 0.0313(3) 0.0266(3) -0.0072(3) -0.0110(3) -0.0024(3)

loop_
_atom_type_symbol
_atom_type_description
_atom_type_scat_dispersion_real
_atom_type_scat_dispersion_imag
_atom_type_scat_source
C C 0.0033 0.0016 'International Tables Vol C Tables 4.2.6.8 and 6.1.1.4'
H H 0.0000 0.0000 'International Tables Vol C Tables 4.2.6.8 and 6.1.1.4'
N N 0.0061 0.0033 'International Tables Vol C Tables 4.2.6.8 and 6.1.1.4'
O O 0.0106 0.0060 'International Tables Vol C Tables 4.2.6.8 and 6.1.1.4'
Si Si 0.0817 0.0704 'International Tables Vol C Tables 4.2.6.8 and 6.1.1.4'
V V 0.3005 0.5294 'International Tables Vol C Tables 4.2.6.8 and 6.1.1.4'
Co Co 0.3494 0.9721 'International Tables Vol C Tables 4.2.6.8 and 6.1.1.4'

loop_
_geom_angle_atom_site_label_1
_geom_angle_atom_site_label_2
_geom_angle_atom_site_label_3
_geom_angle
_geom_angle_site_symmetry_1
_geom_angle_site_symmetry_3
_geom_angle_publ_flag
N1 C1 C2 109.2(5) . . ?
N1 C1 H1A 109.8 . . ?
C2 C1 H1A 109.8 . . ?
N1 C1 H1B 109.8 . . ?
C2 C1 H1B 109.8 . . ?
H1A C1 H1B 108.3 . . ?
N2 C2 C1 112.2(5) . . ?
N2 C2 H2A 109.2 . . ?
C1 C2 H2A 109.2 . . ?
N2 C2 H2B 109.2 . . ?
C1 C2 H2B 109.2 . . ?
H2A C2 H2B 107.9 . . ?
N2 C3 C4 112.5(5) . . ?
N2 C3 H3A 109.1 . . ?
C4 C3 H3A 109.1 . . ?
N2 C3 H3B 109.1 . . ?
C4 C3 H3B 109.1 . . ?
H3A C3 H3B 107.8 . . ?
N3 C4 C3 110.2(5) . . ?
N3 C4 H4A 109.6 . . ?
C3 C4 H4A 109.6 . . ?
N3 C4 H4B 109.6 . . ?
C3 C4 H4B 109.6 . . ?
H4A C4 H4B 108.1 . . ?
N3 C5 C6 112.2(5) . . ?
N3 C5 H5A 109.2 . . ?
C6 C5 H5A 109.2 . . ?
N3 C5 H5B 109.2 . . ?
C6 C5 H5B 109.2 . . ?
H5A C5 H5B 107.9 . . ?
N4 C6 C5 107.8(6) . . ?
N4 C6 H6A 110.1 . . ?
C5 C6 H6A 110.1 . . ?
N4 C6 H6B 110.1 . . ?
C5 C6 H6B 110.1 . . ?
H6A C6 H6B 108.5 . . ?
C8 C7 N5 115.8(6) . . ?
C8 C7 H7A 108.3 . . ?
N5 C7 H7A 108.3 . . ?
C8 C7 H7B 108.3 . . ?
N5 C7 H7B 108.3 . . ?
H7A C7 H7B 107.4 . . ?
C7 C8 N6 115.5(7) . . ?
C7 C8 H8A 108.4 . . ?
N6 C8 H8A 108.4 . . ?
C7 C8 H8B 108.4 . . ?
N6 C8 H8B 108.4 . . ?
H8A C8 H8B 107.5 . . ?
N5 C9 C10 111.1(5) . . ?
N5 C9 H9A 109.4 . . ?
C10 C9 H9A 109.4 . . ?
N5 C9 H9B 109.4 . . ?
C10 C9 H9B 109.4 . . ?
H9A C9 H9B 108.0 . . ?
N7 C10 C9 111.4(5) . . ?
N7 C10 H10A 109.4 . . ?
C9 C10 H10A 109.4 . . ?
N7 C10 H10B 109.4 . . ?
C9 C10 H10B 109.4 . . ?
H10A C10 H10B 108.0 . . ?
N7 C11 C12 112.5(5) . . ?
N7 C11 H11A 109.1 . . ?
C12 C11 H11A 109.1 . . ?
N7 C11 H11B 109.1 . . ?
C12 C11 H11B 109.1 . . ?
H11A C11 H11B 107.8 . . ?
N8 C12 C11 110.3(5) . . ?
N8 C12 H12A 109.6 . . ?
C11 C12 H12A 109.6 . . ?
N8 C12 H12B 109.6 . . ?
C11 C12 H12B 109.6 . . ?
H12A C12 H12B 108.1 . . ?
C1 N1 Co1 111.4(4) . . ?
C1 N1 H1C 109.4 . . ?
Co1 N1 H1C 109.4 . . ?
C1 N1 H1D 109.4 . . ?
Co1 N1 H1D 109.4 . . ?
H1C N1 H1D 108.0 . . ?
C2 N2 C3 116.0(6) . . ?
C2 N2 Co1 108.0(4) . . ?
C3 N2 Co1 108.1(4) . . ?
C2 N2 H2 108.2 . . ?
C3 N2 H2 108.2 . . ?
Co1 N2 H2 108.2 . . ?
C5 N3 C4 113.1(5) . . ?
C5 N3 Co1 108.9(4) . . ?
C4 N3 Co1 107.4(4) . . ?
C5 N3 H3 109.1 . . ?
C4 N3 H3 109.1 . . ?
Co1 N3 H3 109.1 . . ?
C6 N4 Co1 106.2(4) . . ?
C6 N4 H4C 110.5 . . ?
Co1 N4 H4C 110.5 . . ?
C6 N4 H4D 110.5 . . ?
Co1 N4 H4D 110.5 . . ?
H4C N4 H4D 108.7 . . ?
C7 N5 C9 116.0(5) . . ?
C7 N5 Co2 108.6(4) . . ?
C9 N5 Co2 109.2(4) . . ?
C7 N5 H5 107.6 . . ?
C9 N5 H5 107.6 . . ?
Co2 N5 H5 107.6 . . ?
C8 N6 Co2 110.3(4) . . ?
C8 N6 H6C 109.6 . . ?
Co2 N6 H6C 109.6 . . ?
C8 N6 H6D 109.6 . . ?
Co2 N6 H6D 109.6 . . ?
H6C N6 H6D 108.1 . . ?
C10 N7 C11 115.4(5) . . ?
C10 N7 Co2 109.0(4) . . ?
C11 N7 Co2 109.2(3) . . ?
C10 N7 H7 107.7 . . ?
C11 N7 H7 107.7 . . ?
Co2 N7 H7 107.7 . . ?
C12 N8 Co2 109.8(3) . . ?
C12 N8 H8C 109.7 . . ?
Co2 N8 H8C 109.7 . . ?
C12 N8 H8D 109.7 . . ?
Co2 N8 H8D 109.7 . . ?
H8C N8 H8D 108.2 . . ?
V3 O2 Co1 134.75(19) . . ?
V1 O3 Co2 143.29(19) . . ?
V3 O8 V5 97.98(14) . . ?
V3 O8 V4 97.90(14) . . ?
V5 O8 V4 146.86(16) . . ?
V3 O9 V5 96.72(14) . . ?
V3 O9 V2 98.57(14) . . ?
V5 O9 V2 147.07(17) . . ?
V5 O10 V8 149.52(18) . 1_655 ?
V5 O10 V6 103.72(15) . . ?
V8 O10 V6 97.44(14) 1_655 . ?
Si2 O11 V6 132.30(19) . . ?
Si2 O11 V5 127.71(18) . . ?
V6 O11 V5 98.20(14) . . ?
Si2 O12 V1 132.96(18) . . ?
Si2 O12 V2 128.34(19) . . ?
V1 O12 V2 97.28(13) . . ?
V1 O13 V2 102.69(14) . . ?
V1 O13 V8 98.23(13) . 2_457 ?
V2 O13 V8 149.99(18) . 2_457 ?
V6 O14 V7 103.63(14) . . ?
V6 O14 V8 97.13(14) . 1_655 ?
V7 O14 V8 149.18(18) . 1_655 ?
Si1 O15 V6 132.01(18) . . ?
Si1 O15 V7 128.68(19) . . ?
V6 O15 V7 97.98(14) . . ?
V3 O16 V7 99.13(14) 2_557 . ?
V3 O16 V2 99.44(14) 2_557 2_557 ?
V7 O16 V2 144.08(17) . 2_557 ?
V4 O17 V3 97.09(14) 2_557 2_557 ?
V4 O17 V7 146.41(17) 2_557 . ?
V3 O17 V7 97.37(14) 2_557 . ?
V8 O18 Co2 142.5(2) . . ?
Si1 O19 V1 132.33(19) . . ?
Si1 O19 V4 127.18(17) . 2_557 ?
V1 O19 V4 98.20(13) . 2_557 ?
Si1 O20 Si2 120.1(2) . . ?
V5 O22 Co1 150.2(2) . 2_567 ?
V1 O24 V4 104.74(14) . 2_557 ?
V1 O24 V8 98.05(13) . 2_457 ?
V4 O24 V8 147.87(17) 2_557 2_457 ?
O6 Si1 O15 111.8(2) . . ?
O6 Si1 O20 108.96(19) . . ?
O15 Si1 O20 107.87(18) . . ?
O6 Si1 O19 111.1(2) . . ?
O15 Si1 O19 110.58(17) . . ?
O20 Si1 O19 106.21(17) . . ?
O6 Si1 Si2 139.06(15) . . ?
O15 Si1 Si2 90.54(12) . . ?
O20 Si1 Si2 30.10(11) . . ?
O19 Si1 Si2 90.47(12) . . ?
O23 Si2 O11 111.1(2) . . ?
O23 Si2 O12 111.84(19) . . ?
O11 Si2 O12 110.22(17) . . ?
O23 Si2 O20 110.23(19) . . ?
O11 Si2 O20 107.15(18) . . ?
O12 Si2 O20 106.08(18) . . ?
O23 Si2 Si1 140.00(15) . . ?
O11 Si2 Si1 90.24(12) . . ?
O12 Si2 Si1 90.01(12) . . ?
O20 Si2 Si1 29.77(11) . . ?
O3 V1 O13 110.62(15) . . ?
O3 V1 O24 110.60(16) . . ?
O13 V1 O24 82.28(12) . . ?
O3 V1 O12 109.94(15) . . ?
O13 V1 O12 80.38(13) . . ?
O24 V1 O12 139.29(14) . . ?
O3 V1 O19 109.52(15) . . ?
O13 V1 O19 139.50(14) . . ?
O24 V1 O19 78.97(12) . . ?
O12 V1 O19 91.00(13) . . ?
O3 V1 V8 112.50(12) . 2_457 ?
O13 V1 V8 41.37(9) . 2_457 ?
O24 V1 V8 41.48(8) . 2_457 ?
O12 V1 V8 116.45(9) . 2_457 ?
O19 V1 V8 115.53(9) . 2_457 ?
O3 V1 V2 112.47(12) . . ?
O13 V1 V2 39.06(10) . . ?
O24 V1 V2 115.95(9) . . ?
O12 V1 V2 41.74(8) . . ?
O19 V1 V2 124.84(10) . . ?
V8 V1 V2 78.72(3) 2_457 . ?
O3 V1 V4 113.27(12) . 2_557 ?
O13 V1 V4 114.57(9) . 2_557 ?
O24 V1 V4 37.89(9) . 2_557 ?
O12 V1 V4 123.62(9) . 2_557 ?
O19 V1 V4 41.29(9) . 2_557 ?
V8 V1 V4 77.51(3) 2_457 2_557 ?
V2 V1 V4 133.64(3) . 2_557 ?
O5 V2 O13 111.25(17) . . ?
O5 V2 O16 105.73(15) . 2_557 ?
O13 V2 O16 91.29(13) . 2_557 ?
O5 V2 O9 110.47(16) . . ?
O13 V2 O9 138.19(13) . . ?
O16 V2 O9 80.04(13) 2_557 . ?
O5 V2 O12 106.96(16) . . ?
O13 V2 O12 78.81(13) . . ?
O16 V2 O12 147.24(13) 2_557 . ?
O9 V2 O12 86.76(13) . . ?
O5 V2 V3 110.62(13) . . ?
O13 V2 V3 122.44(10) . . ?
O16 V2 V3 39.95(10) 2_557 . ?
O9 V2 V3 40.32(9) . . ?
O12 V2 V3 122.85(10) . . ?
O5 V2 V1 110.73(13) . . ?
O13 V2 V1 38.25(9) . . ?
O16 V2 V1 125.56(10) 2_557 . ?
O9 V2 V1 120.53(9) . . ?
O12 V2 V1 40.98(9) . . ?
V3 V2 V1 138.64(3) . . ?
O2 V3 O8 110.50(16) . . ?
O2 V3 O16 112.84(15) . 2_557 ?
O8 V3 O16 136.66(13) . 2_557 ?
O2 V3 O9 110.97(15) . . ?
O8 V3 O9 82.44(13) . . ?
O16 V3 O9 81.49(13) 2_557 . ?
O2 V3 O17 112.66(15) . 2_557 ?
O8 V3 O17 82.62(13) . 2_557 ?
O16 V3 O17 81.90(13) 2_557 2_557 ?
O9 V3 O17 136.37(13) . 2_557 ?
O2 V3 V5 114.09(12) . . ?
O8 V3 V5 41.08(9) . . ?
O16 V3 V5 115.60(9) 2_557 . ?
O9 V3 V5 41.68(9) . . ?
O17 V3 V5 115.90(9) 2_557 . ?
O2 V3 V4 115.43(12) . . ?
O8 V3 V4 41.53(9) . . ?
O16 V3 V4 115.61(9) 2_557 . ?
O9 V3 V4 116.00(9) . . ?
O17 V3 V4 41.39(9) 2_557 . ?
V5 V3 V4 79.40(3) . . ?
O2 V3 V7 117.93(12) . 2_557 ?
O8 V3 V7 115.69(9) . 2_557 ?
O16 V3 V7 40.56(9) 2_557 2_557 ?
O9 V3 V7 114.04(10) . 2_557 ?
O17 V3 V7 41.50(9) 2_557 2_557 ?
V5 V3 V7 127.98(3) . 2_557 ?
V4 V3 V7 79.39(3) . 2_557 ?
O2 V3 V2 116.13(12) . . ?
O8 V3 V2 115.67(9) . . ?
O16 V3 V2 40.61(9) 2_557 . ?
O9 V3 V2 41.11(10) . . ?
O17 V3 V2 114.77(10) 2_557 . ?
V5 V3 V2 79.56(3) . . ?
V4 V3 V2 128.44(3) . . ?
V7 V3 V2 77.67(3) 2_557 . ?
O4 V4 O24 109.42(16) . 2_557 ?
O4 V4 O17 110.63(15) . 2_557 ?
O24 V4 O17 139.68(14) 2_557 2_557 ?
O4 V4 O8 108.29(16) . . ?
O24 V4 O8 90.10(12) 2_557 . ?
O17 V4 O8 81.79(13) 2_557 . ?
O4 V4 O19 103.97(16) . 2_557 ?
O24 V4 O19 77.68(12) 2_557 2_557 ?
O17 V4 O19 88.42(13) 2_557 2_557 ?
O8 V4 O19 147.70(13) . 2_557 ?
O4 V4 V3 112.31(13) . . ?
O24 V4 V3 122.83(10) 2_557 . ?
O17 V4 V3 41.52(9) 2_557 . ?
O8 V4 V3 40.57(9) . . ?
O19 V4 V3 125.41(10) 2_557 . ?
O4 V4 V1 108.68(13) . 2_557 ?
O24 V4 V1 37.37(9) 2_557 2_557 ?
O17 V4 V1 121.41(10) 2_557 2_557 ?
O8 V4 V1 123.45(9) . 2_557 ?
O19 V4 V1 40.51(8) 2_557 2_557 ?
V3 V4 V1 139.01(3) . 2_557 ?
O22 V5 O8 106.13(16) . . ?
O22 V5 O10 110.52(16) . . ?
O8 V5 O10 89.63(13) . . ?
O22 V5 O9 109.55(16) . . ?
O8 V5 O9 82.23(13) . . ?
O10 V5 O9 139.82(14) . . ?
O22 V5 O11 105.22(16) . . ?
O8 V5 O11 148.64(14) . . ?
O10 V5 O11 78.89(13) . . ?
O9 V5 O11 87.94(13) . . ?
O22 V5 V3 110.00(13) . . ?
O8 V5 V3 40.94(9) . . ?
O10 V5 V3 122.83(10) . . ?
O9 V5 V3 41.60(9) . . ?
O11 V5 V3 125.44(10) . . ?
O22 V5 V6 109.88(13) . . ?
O8 V5 V6 124.31(9) . . ?
O10 V5 V6 38.35(10) . . ?
O9 V5 V6 121.51(10) . . ?
O11 V5 V6 40.81(9) . . ?
V3 V5 V6 140.12(3) . . ?
O21 V6 O14 109.80(17) . . ?
O21 V6 O10 111.13(18) . . ?
O14 V6 O10 82.31(13) . . ?
O21 V6 O15 110.69(17) . . ?
O14 V6 O15 79.39(13) . . ?
O10 V6 O15 137.90(14) . . ?
O21 V6 O11 111.08(17) . . ?
O14 V6 O11 138.81(13) . . ?
O10 V6 O11 78.65(13) . . ?
O15 V6 O11 90.88(13) . . ?
O21 V6 V8 111.89(15) . 1_655 ?
O14 V6 V8 41.69(9) . 1_655 ?
O10 V6 V8 41.28(9) . 1_655 ?
O15 V6 V8 115.61(9) . 1_655 ?
O11 V6 V8 115.06(9) . 1_655 ?
O21 V6 V5 114.15(14) . . ?
O14 V6 V5 114.66(9) . . ?
O10 V6 V5 37.93(9) . . ?
O15 V6 V5 123.01(9) . . ?
O11 V6 V5 41.00(9) . . ?
V8 V6 V5 77.46(3) 1_655 . ?
O21 V6 V7 112.71(14) . . ?
O14 V6 V7 38.30(9) . . ?
O10 V6 V7 114.70(10) . . ?
O15 V6 V7 41.43(9) . . ?
O11 V6 V7 123.94(10) . . ?
V8 V6 V7 78.09(3) 1_655 . ?
V5 V6 V7 132.41(3) . . ?
O7 V7 O16 106.69(16) . . ?
O7 V7 O14 109.89(17) . . ?
O16 V7 O14 91.72(13) . . ?
O7 V7 O17 109.90(17) . . ?
O16 V7 O17 81.28(13) . . ?
O14 V7 O17 139.94(13) . . ?
O7 V7 O15 105.41(16) . . ?
O16 V7 O15 147.89(13) . . ?
O14 V7 O15 78.33(13) . . ?
O17 V7 O15 86.96(13) . . ?
O7 V7 V3 111.58(14) . 2_557 ?
O16 V7 V3 40.31(10) . 2_557 ?
O14 V7 V3 123.43(10) . 2_557 ?
O17 V7 V3 41.13(9) . 2_557 ?
O15 V7 V3 123.51(10) . 2_557 ?
O7 V7 V6 109.17(14) . . ?
O16 V7 V6 125.79(10) . . ?
O14 V7 V6 38.07(9) . . ?
O17 V7 V6 120.92(9) . . ?
O15 V7 V6 40.59(9) . . ?
V3 V7 V6 139.24(3) 2_557 . ?
O18 V8 O10 107.10(16) . 1_455 ?
O18 V8 O13 108.45(16) . 2_457 ?
O10 V8 O13 144.44(14) 1_455 2_457 ?
O18 V8 O24 107.22(16) . 2_457 ?
O10 V8 O24 89.33(13) 1_455 2_457 ?
O13 V8 O24 80.31(13) 2_457 2_457 ?
O18 V8 O14 107.76(15) . 1_455 ?
O10 V8 O14 81.80(13) 1_455 1_455 ?
O13 V8 O14 87.46(13) 2_457 1_455 ?
O24 V8 O14 144.99(14) 2_457 1_455 ?
O18 V8 V6 107.63(13) . 1_455 ?
O10 V8 V6 41.28(10) 1_455 1_455 ?
O13 V8 V6 124.15(10) 2_457 1_455 ?
O24 V8 V6 126.00(9) 2_457 1_455 ?
O14 V8 V6 41.18(9) 1_455 1_455 ?
O18 V8 V1 108.44(13) . 2_457 ?
O10 V8 V1 125.00(10) 1_455 2_457 ?
O13 V8 V1 40.40(9) 2_457 2_457 ?
O24 V8 V1 40.47(9) 2_457 2_457 ?
O14 V8 V1 123.60(10) 1_455 2_457 ?
V6 V8 V1 143.93(4) 1_455 2_457 ?
O22 Co1 O2 89.98(14) 2_567 . ?
O22 Co1 N1 86.02(17) 2_567 . ?
O2 Co1 N1 91.55(15) . . ?
O22 Co1 N4 89.10(17) 2_567 . ?
O2 Co1 N4 86.23(17) . . ?
N1 Co1 N4 174.6(2) . . ?
O22 Co1 N2 94.12(17) 2_567 . ?
O2 Co1 N2 171.28(17) . . ?
N1 Co1 N2 81.09(19) . . ?
N4 Co1 N2 101.5(2) . . ?
O22 Co1 N3 168.09(15) 2_567 . ?
O2 Co1 N3 95.42(16) . . ?
N1 Co1 N3 104.40(19) . . ?
N4 Co1 N3 80.70(19) . . ?
N2 Co1 N3 82.0(2) . . ?
O18 Co2 O3 94.09(13) . . ?
O18 Co2 N6 87.73(17) . . ?
O3 Co2 N6 88.0(2) . . ?
O18 Co2 N8 87.34(16) . . ?
O3 Co2 N8 89.63(15) . . ?
N6 Co2 N8 174.37(18) . . ?
O18 Co2 N7 96.17(16) . . ?
O3 Co2 N7 166.05(15) . . ?
N6 Co2 N7 101.8(2) . . ?
N8 Co2 N7 81.45(18) . . ?
O18 Co2 N5 167.50(16) . . ?
O3 Co2 N5 90.28(16) . . ?
N6 Co2 N5 80.71(19) . . ?
N8 Co2 N5 104.42(18) . . ?
N7 Co2 N5 81.66(18) . . ?

loop_
_geom_bond_atom_site_label_1
_geom_bond_atom_site_label_2
_geom_bond_distance
_geom_bond_site_symmetry_2
_geom_bond_publ_flag
C1 N1 1.453(7) . ?
C1 C2 1.525(9) . ?
C1 H1A 0.9700 . ?
C1 H1B 0.9700 . ?
C2 N2 1.477(8) . ?
C2 H2A 0.9700 . ?
C2 H2B 0.9700 . ?
C3 N2 1.483(8) . ?
C3 C4 1.509(9) . ?
C3 H3A 0.9700 . ?
C3 H3B 0.9700 . ?
C4 N3 1.480(7) . ?
C4 H4A 0.9700 . ?
C4 H4B 0.9700 . ?
C5 N3 1.475(7) . ?
C5 C6 1.509(10) . ?
C5 H5A 0.9700 . ?
C5 H5B 0.9700 . ?
C6 N4 1.479(8) . ?
C6 H6A 0.9700 . ?
C6 H6B 0.9700 . ?
C7 C8 1.402(11) . ?
C7 N5 1.448(8) . ?
C7 H7A 0.9700 . ?
C7 H7B 0.9700 . ?
C8 N6 1.460(9) . ?
C8 H8A 0.9700 . ?
C8 H8B 0.9700 . ?
C9 N5 1.479(8) . ?
C9 C10 1.509(10) . ?
C9 H9A 0.9700 . ?
C9 H9B 0.9700 . ?
C10 N7 1.483(8) . ?
C10 H10A 0.9700 . ?
C10 H10B 0.9700 . ?
C11 N7 1.486(7) . ?
C11 C12 1.496(8) . ?
C11 H11A 0.9700 . ?
C11 H11B 0.9700 . ?
C12 N8 1.468(7) . ?
C12 H12A 0.9700 . ?
C12 H12B 0.9700 . ?
N1 Co1 2.137(4) . ?
N1 H1C 0.8900 . ?
N1 H1D 0.8900 . ?
N2 Co1 2.166(5) . ?
N2 H2 0.9800 . ?
N3 Co1 2.172(5) . ?
N3 H3 0.9800 . ?
N4 Co1 2.147(4) . ?
N4 H4C 0.8900 . ?
N4 H4D 0.8900 . ?
N5 Co2 2.162(4) . ?
N5 H5 0.9800 . ?
N6 Co2 2.127(5) . ?
N6 H6C 0.8900 . ?
N6 H6D 0.8900 . ?
N7 Co2 2.147(4) . ?
N7 H7 0.9800 . ?
N8 Co2 2.135(4) . ?
N8 H8C 0.8900 . ?
N8 H8D 0.8900 . ?
O2 V3 1.652(3) . ?
O2 Co1 2.093(3) . ?
O3 V1 1.617(3) . ?
O3 Co2 2.109(3) . ?
O4 V4 1.614(3) . ?
O5 V2 1.595(3) . ?
O6 Si1 1.620(3) . ?
O7 V7 1.603(3) . ?
O8 V3 1.911(3) . ?
O8 V5 1.917(3) . ?
O8 V4 1.949(3) . ?
O9 V3 1.931(3) . ?
O9 V5 1.934(3) . ?
O9 V2 1.962(3) . ?
O10 V5 1.918(3) . ?
O10 V8 1.936(3) 1_655 ?
O10 V6 1.936(3) . ?
O11 Si2 1.624(3) . ?
O11 V6 2.002(3) . ?
O11 V5 2.009(3) . ?
O12 Si2 1.627(3) . ?
O12 V1 1.988(3) . ?
O12 V2 2.018(3) . ?
O13 V1 1.908(3) . ?
O13 V2 1.942(3) . ?
O13 V8 1.946(3) 2_457 ?
O14 V6 1.931(3) . ?
O14 V7 1.941(3) . ?
O14 V8 1.951(3) 1_655 ?
O15 Si1 1.621(3) . ?
O15 V6 1.999(3) . ?
O15 V7 2.034(3) . ?
O16 V3 1.921(3) 2_557 ?
O16 V7 1.931(3) . ?
O16 V2 1.947(3) 2_557 ?
O17 V4 1.940(3) 2_557 ?
O17 V3 1.945(3) 2_557 ?
O17 V7 1.959(3) . ?
O18 V8 1.629(3) . ?
O18 Co2 2.084(3) . ?
O19 Si1 1.631(3) . ?
O19 V1 1.997(3) . ?
O19 V4 2.029(3) 2_557 ?
O20 Si1 1.624(3) . ?
O20 Si2 1.640(3) . ?
O21 V6 1.607(3) . ?
O22 V5 1.622(3) . ?
O22 Co1 2.087(4) 2_567 ?
O23 Si2 1.620(3) . ?
O24 V1 1.910(3) . ?
O24 V4 1.932(3) 2_557 ?
O24 V8 1.949(3) 2_457 ?
Si1 Si2 2.8287(19) . ?
V1 V8 2.9138(11) 2_457 ?
V1 V2 3.0071(11) . ?
V1 V4 3.0432(11) 2_557 ?
V2 V3 2.9513(11) . ?
V3 V5 2.8885(11) . ?
V3 V4 2.9113(11) . ?
V3 V7 2.9318(11) 2_557 ?
V5 V6 3.0317(11) . ?
V6 V8 2.9102(11) 1_655 ?
V6 V7 3.0434(12) . ?

loop_
_geom_torsion_atom_site_label_1
_geom_torsion_atom_site_label_2
_geom_torsion_atom_site_label_3
_geom_torsion_atom_site_label_4
_geom_torsion
_geom_torsion_site_symmetry_1
_geom_torsion_site_symmetry_2
_geom_torsion_site_symmetry_3
_geom_torsion_site_symmetry_4
_geom_torsion_publ_flag
N1 C1 C2 N2 48.6(8) . . . . ?
N2 C3 C4 N3 -50.7(8) . . . . ?
N3 C5 C6 N4 -51.8(8) . . . . ?
N5 C7 C8 N6 -35.5(15) . . . . ?
N5 C9 C10 N7 48.1(9) . . . . ?
N7 C11 C12 N8 -46.5(7) . . . . ?
C2 C1 N1 Co1 -35.8(7) . . . . ?
C1 C2 N2 C3 85.5(7) . . . . ?
C1 C2 N2 Co1 -36.0(7) . . . . ?
C4 C3 N2 C2 -88.7(7) . . . . ?
C4 C3 N2 Co1 32.7(7) . . . . ?
C6 C5 N3 C4 145.2(6) . . . . ?
C6 C5 N3 Co1 25.8(7) . . . . ?
C3 C4 N3 C5 -79.5(7) . . . . ?
C3 C4 N3 Co1 40.7(6) . . . . ?
C5 C6 N4 Co1 50.2(6) . . . . ?
C8 C7 N5 C9 -94.2(10) . . . . ?
C8 C7 N5 Co2 29.2(10) . . . . ?
C10 C9 N5 C7 88.5(7) . . . . ?
C10 C9 N5 Co2 -34.5(7) . . . . ?
C7 C8 N6 Co2 22.3(14) . . . . ?
C9 C10 N7 C11 86.9(7) . . . . ?
C9 C10 N7 Co2 -36.3(7) . . . . ?
C12 C11 N7 C10 -92.4(6) . . . . ?
C12 C11 N7 Co2 30.7(6) . . . . ?
C11 C12 N8 Co2 38.1(6) . . . . ?
V6 O15 Si1 O6 -129.5(2) . . . . ?
V7 O15 Si1 O6 66.7(3) . . . . ?
V6 O15 Si1 O20 -9.7(3) . . . . ?
V7 O15 Si1 O20 -173.5(2) . . . . ?
V6 O15 Si1 O19 106.0(2) . . . . ?
V7 O15 Si1 O19 -57.8(3) . . . . ?
V6 O15 Si1 Si2 15.3(2) . . . . ?
V7 O15 Si1 Si2 -148.5(2) . . . . ?
Si2 O20 Si1 O6 179.2(2) . . . . ?
Si2 O20 Si1 O15 57.6(3) . . . . ?
Si2 O20 Si1 O19 -61.0(3) . . . . ?
V1 O19 Si1 O6 132.4(3) . . . . ?
V4 O19 Si1 O6 -68.7(3) 2_557 . . . ?
V1 O19 Si1 O15 -102.7(3) . . . . ?
V4 O19 Si1 O15 56.2(3) 2_557 . . . ?
V1 O19 Si1 O20 14.0(3) . . . . ?
V4 O19 Si1 O20 172.9(2) 2_557 . . . ?
V1 O19 Si1 Si2 -12.0(2) . . . . ?
V4 O19 Si1 Si2 146.9(2) 2_557 . . . ?
V6 O11 Si2 O23 131.3(3) . . . . ?
V5 O11 Si2 O23 -67.4(3) . . . . ?
V6 O11 Si2 O12 -104.1(3) . . . . ?
V5 O11 Si2 O12 57.2(3) . . . . ?
V6 O11 Si2 O20 10.9(3) . . . . ?
V5 O11 Si2 O20 172.2(2) . . . . ?
V6 O11 Si2 Si1 -14.0(2) . . . . ?
V5 O11 Si2 Si1 147.3(2) . . . . ?
V1 O12 Si2 O23 -131.3(2) . . . . ?
V2 O12 Si2 O23 65.5(3) . . . . ?
V1 O12 Si2 O11 104.6(3) . . . . ?
V2 O12 Si2 O11 -58.6(3) . . . . ?
V1 O12 Si2 O20 -11.1(3) . . . . ?
V2 O12 Si2 O20 -174.3(2) . . . . ?
V1 O12 Si2 Si1 14.3(2) . . . . ?
V2 O12 Si2 Si1 -148.8(2) . . . . ?
Si1 O20 Si2 O23 -179.0(2) . . . . ?
Si1 O20 Si2 O11 -58.0(3) . . . . ?
Si1 O20 Si2 O12 59.8(3) . . . . ?
Co2 O3 V1 O13 132.1(3) . . . . ?
Co2 O3 V1 O24 42.8(4) . . . . ?
Co2 O3 V1 O12 -141.0(3) . . . . ?
Co2 O3 V1 O19 -42.4(4) . . . . ?
Co2 O3 V1 V8 87.5(3) . . . 2_457 ?
Co2 O3 V1 V2 174.2(3) . . . . ?
Co2 O3 V1 V4 1.9(4) . . . 2_557 ?
Co1 O2 V3 O8 -136.3(2) . . . . ?
Co1 O2 V3 O16 42.7(3) . . . 2_557 ?
Co1 O2 V3 O9 -46.7(3) . . . . ?
Co1 O2 V3 O17 133.3(2) . . . 2_557 ?
Co1 O2 V3 V5 -91.9(3) . . . . ?
Co1 O2 V3 V4 178.71(19) . . . . ?
Co1 O2 V3 V7 87.5(3) . . . 2_557 ?
Co1 O2 V3 V2 -2.0(3) . . . . ?
Co1 O22 V5 O8 -56.8(4) 2_567 . . . ?
Co1 O22 V5 O10 39.0(5) 2_567 . . . ?
Co1 O22 V5 O9 -144.2(4) 2_567 . . . ?
Co1 O22 V5 O11 122.6(4) 2_567 . . . ?
Co1 O22 V5 V3 -99.8(4) 2_567 . . . ?
Co1 O22 V5 V6 79.9(4) 2_567 . . . ?
Co2 O18 V8 O10 116.1(3) . . . 1_455 ?
Co2 O18 V8 O13 -63.9(4) . . . 2_457 ?
Co2 O18 V8 O24 -149.2(3) . . . 2_457 ?
Co2 O18 V8 O14 29.4(4) . . . 1_455 ?
Co2 O18 V8 V6 72.7(3) . . . 1_455 ?
Co2 O18 V8 V1 -106.6(3) . . . 2_457 ?
